data_7035142
loop_
_publ_author_name
'Guo, Bing'
'Zhang, Xiao'
'Yu, Jie-Hui'
'Xu, Ji-Qing'

_publ_section_title
;
 New organically templated thiocyanatocadmates and chlorocuprate(ii):
 synthesis and structural characterization.
;
_journal_issue 25
_journal_name_full 'Dalton transactions (Cambridge, England : 2003)'
_journal_page_first 11470
_journal_page_last 11481
_journal_paper_doi 10.1039/c5dt01355k
_journal_volume 44
_journal_year 2015
_chemical_formula_sum 'C10 H18 Cd Cl0 N6 O0 S4'
_chemical_formula_weight 462.99
_chemical_name_systematic
; 
 ? 
;
_space_group_IT_number 2
_symmetry_cell_setting triclinic
_symmetry_space_group_name_Hall '-P 1'
_symmetry_space_group_name_H-M 'P -1'
_atom_sites_solution_hydrogens geom
_atom_sites_solution_primary direct
_atom_sites_solution_secondary difmap
_audit_creation_method SHELXL-97
_audit_update_record
;
2015-04-07 deposited with the CCDC.
2015-05-13 downloaded from the CCDC.
;
_cell_angle_alpha 107.23(3)
_cell_angle_beta 97.19(3)
_cell_angle_gamma 93.76(3)
_cell_formula_units_Z 1
_cell_length_a 5.9229(12)
_cell_length_b 8.1307(16)
_cell_length_c 10.051(2)
_cell_measurement_temperature 293(2)
_cell_volume 455.97(18)
_computing_cell_refinement Process-auto
_computing_data_collection Process-auto
_computing_data_reduction Process-auto
_computing_publication_material 'Bruker SHELXTL'
_computing_structure_refinement 'SHELXL-97 (Sheldrick, 1997)'
_computing_structure_solution 'SHELXS-97 (Sheldrick, 1990)'
_diffrn_ambient_temperature 293(2)
_diffrn_detector_area_resol_mean 10.0
_diffrn_measured_fraction_theta_full 0.982
_diffrn_measured_fraction_theta_max 0.982
_diffrn_measurement_device_type 'Rigaku RAXIS-RAPID'
_diffrn_measurement_method omega-scan
_diffrn_radiation_monochromator graphite
_diffrn_radiation_source 'fine-focus sealed tube'
_diffrn_radiation_type MoK\a
_diffrn_radiation_wavelength 0.71073
_diffrn_reflns_av_R_equivalents 0.0217
_diffrn_reflns_av_sigmaI/netI 0.1310
_diffrn_reflns_limit_h_max 7
_diffrn_reflns_limit_h_min -6
_diffrn_reflns_limit_k_max 10
_diffrn_reflns_limit_k_min -10
_diffrn_reflns_limit_l_max 13
_diffrn_reflns_limit_l_min -13
_diffrn_reflns_number 4145
_diffrn_reflns_theta_full 27.42
_diffrn_reflns_theta_max 27.42
_diffrn_reflns_theta_min 3.49
_diffrn_standards_decay_% 0
_diffrn_standards_interval_count 0
_diffrn_standards_interval_time 0
_diffrn_standards_number 0
_exptl_absorpt_coefficient_mu 1.656
_exptl_absorpt_correction_T_max 0.847
_exptl_absorpt_correction_T_min 0.820
_exptl_absorpt_correction_type empirical
_exptl_absorpt_process_details Process-auto
_exptl_crystal_colour Colorless
_exptl_crystal_density_diffrn 1.686
_exptl_crystal_density_method 'not measured'
_exptl_crystal_description Needle
_exptl_crystal_F_000 232
_exptl_crystal_size_max 0.12
_exptl_crystal_size_mid 0.10
_exptl_crystal_size_min 0.10
_refine_diff_density_max 1.114
_refine_diff_density_min -2.074
_refine_diff_density_rms 0.347
_refine_ls_extinction_method none
_refine_ls_goodness_of_fit_ref 1.070
_refine_ls_hydrogen_treatment constr
_refine_ls_matrix_type full
_refine_ls_number_parameters 97
_refine_ls_number_reflns 2039
_refine_ls_number_restraints 0
_refine_ls_restrained_S_all 1.070
_refine_ls_R_factor_all 0.0687
_refine_ls_R_factor_gt 0.0550
_refine_ls_shift/su_max 0.000
_refine_ls_shift/su_mean 0.000
_refine_ls_structure_factor_coef Fsqd
_refine_ls_weighting_details 'calc w=1/[\s^2^(Fo^2^)+(0.1135P)^2^+0.0000P] where P=(Fo^2^+2Fc^2^)/3'
_refine_ls_weighting_scheme calc
_refine_ls_wR_factor_gt 0.1448
_refine_ls_wR_factor_ref 0.2145
_reflns_number_gt 1670
_reflns_number_total 2039
_reflns_threshold_expression >2sigma(I)
_cod_data_source_file c5dt01355k2.cif
_cod_data_source_block 1
_cod_depositor_comments
;
The following automatic conversions were performed:

'_symmetry_cell_setting' value 'Triclinic' changed to 'triclinic'
according to
/usr/data/users/saulius/crontab/automatic-downloads/rss-feeds/RSC/lib/dictionaries/cif_core.dic
dictionary named 'cif_core.dic' version 2.4.2 from 2011-04-26.

'_exptl_absorpt_correction_type' value 'EMPIRICAL' changed to
'empirical' according to
/usr/data/users/saulius/crontab/automatic-downloads/rss-feeds/RSC/lib/dictionaries/cif_core.dic
dictionary named 'cif_core.dic' version 2.4.2 from 2011-04-26.

Automatic conversion script
Id: cif_fix_values 3271 2015-04-21 07:52:19Z andrius 

 Adding full bibliography for 7035142--7035147.cif.
;
_cod_original_cell_volume 455.97(16)
_cod_original_sg_symbol_H-M P-1
_cod_database_code 7035142

loop_
_symmetry_equiv_pos_as_xyz
'x, y, z'
'-x, -y, -z'

loop_
_atom_site_label
_atom_site_type_symbol
_atom_site_fract_x
_atom_site_fract_y
_atom_site_fract_z
_atom_site_U_iso_or_equiv
_atom_site_adp_type
_atom_site_occupancy
_atom_site_symmetry_multiplicity
_atom_site_calc_flag
_atom_site_refinement_flags
Cd1 Cd 0.5000 1.0000 0.0000 0.0264(3) Uani 1 2 d S
S1 S 0.7156(3) 0.7011(2) -0.0588(2) 0.0371(5) Uani 1 1 d .
S2 S 0.6776(4) 1.0583(3) 0.2740(2) 0.0457(6) Uani 1 1 d .
N1 N 1.1721(12) 0.8426(10) 0.0135(8) 0.0371(16) Uani 1 1 d .
N2 N 0.3136(19) 1.1685(12) 0.4184(10) 0.061(3) Uani 1 1 d .
N3 N 0.0508(12) 0.3527(8) 0.6146(7) 0.0297(14) Uani 1 1 d .
C1 C 0.9832(14) 0.7843(10) -0.0186(8) 0.0310(16) Uani 1 1 d .
C2 C 0.4550(16) 1.1192(9) 0.3574(9) 0.0344(18) Uani 1 1 d .
C3 C -0.0692(15) 0.4731(10) 0.5515(8) 0.0345(18) Uani 1 1 d .
H3A H -0.0918 0.5754 0.6259 0.041 Uiso 1 1 calc R
H3B H -0.2185 0.4170 0.5019 0.041 Uiso 1 1 calc R
C4 C 0.2644(15) 0.4415(12) 0.7163(10) 0.041(2) Uani 1 1 d .
H4A H 0.3363 0.3590 0.7539 0.061 Uiso 1 1 calc R
H4B H 0.2241 0.5331 0.7918 0.061 Uiso 1 1 calc R
H4C H 0.3685 0.4888 0.6677 0.061 Uiso 1 1 calc R
C5 C -0.1046(17) 0.2636(12) 0.6802(10) 0.042(2) Uani 1 1 d .
H5A H -0.2380 0.2088 0.6130 0.063 Uiso 1 1 calc R
H5B H -0.1493 0.3461 0.7600 0.063 Uiso 1 1 calc R
H5C H -0.0279 0.1775 0.7106 0.063 Uiso 1 1 calc R

loop_
_atom_site_aniso_label
_atom_site_aniso_U_11
_atom_site_aniso_U_22
_atom_site_aniso_U_33
_atom_site_aniso_U_23
_atom_site_aniso_U_13
_atom_site_aniso_U_12
Cd1 0.0198(4) 0.0326(4) 0.0259(4) 0.0081(3) 0.0030(3) 0.0022(3)
S1 0.0272(10) 0.0293(9) 0.0463(13) 0.0025(8) -0.0024(8) 0.0012(8)
S2 0.0411(12) 0.0656(15) 0.0295(11) 0.0105(10) 0.0027(9) 0.0242(12)
N1 0.028(3) 0.045(4) 0.048(4) 0.020(3) 0.023(3) 0.007(3)
N2 0.080(7) 0.049(5) 0.051(5) 0.008(4) 0.000(5) 0.028(5)
N3 0.039(4) 0.026(3) 0.023(3) 0.007(2) -0.004(3) 0.006(3)
C1 0.032(4) 0.028(3) 0.031(4) 0.010(3) -0.002(3) 0.003(3)
C2 0.046(5) 0.023(3) 0.030(4) 0.004(3) -0.003(4) 0.009(4)
C3 0.042(4) 0.037(4) 0.027(4) 0.012(3) 0.003(3) 0.019(4)
C4 0.035(4) 0.046(4) 0.037(5) 0.014(4) -0.009(3) -0.006(4)
C5 0.049(5) 0.042(4) 0.041(5) 0.024(4) 0.004(4) 0.000(4)

loop_
_atom_type_symbol
_atom_type_description
_atom_type_scat_dispersion_real
_atom_type_scat_dispersion_imag
_atom_type_scat_source
C C 0.0033 0.0016 'International Tables Vol C Tables 4.2.6.8 and 6.1.1.4'
H H 0.0000 0.0000 'International Tables Vol C Tables 4.2.6.8 and 6.1.1.4'
Cd Cd -0.8075 1.2024 'International Tables Vol C Tables 4.2.6.8 and 6.1.1.4'
Cl Cl 0.1484 0.1585 'International Tables Vol C Tables 4.2.6.8 and 6.1.1.4'
N N 0.0061 0.0033 'International Tables Vol C Tables 4.2.6.8 and 6.1.1.4'
O O 0.0106 0.0060 'International Tables Vol C Tables 4.2.6.8 and 6.1.1.4'
S S 0.1246 0.1234 'International Tables Vol C Tables 4.2.6.8 and 6.1.1.4'

loop_
_geom_angle_atom_site_label_1
_geom_angle_atom_site_label_2
_geom_angle_atom_site_label_3
_geom_angle
_geom_angle_site_symmetry_1
_geom_angle_site_symmetry_3
N1 Cd1 N1 180.0 2_775 1_455
N1 Cd1 S2 94.2(2) 2_775 2_675
N1 Cd1 S2 85.8(2) 1_455 2_675
N1 Cd1 S2 85.8(2) 2_775 .
N1 Cd1 S2 94.2(2) 1_455 .
S2 Cd1 S2 180.00(12) 2_675 .
N1 Cd1 S1 89.49(18) 2_775 2_675
N1 Cd1 S1 90.51(18) 1_455 2_675
S2 Cd1 S1 86.97(7) 2_675 2_675
S2 Cd1 S1 93.03(7) . 2_675
N1 Cd1 S1 90.51(18) 2_775 .
N1 Cd1 S1 89.49(18) 1_455 .
S2 Cd1 S1 93.03(7) 2_675 .
S2 Cd1 S1 86.97(7) . .
S1 Cd1 S1 180.0 2_675 .
C1 S1 Cd1 100.2(3) . .
C2 S2 Cd1 102.5(3) . .
C1 N1 Cd1 156.0(7) . 1_655
C5 N3 C3 111.2(7) . .
C5 N3 C4 111.6(7) . .
C3 N3 C4 112.4(6) . .
N1 C1 S1 178.1(8) . .
N2 C2 S2 175.9(9) . .
N3 C3 C3 111.2(8) . 2_566
N3 C3 H3A 109.4 . .
C3 C3 H3A 109.4 2_566 .
N3 C3 H3B 109.4 . .
C3 C3 H3B 109.4 2_566 .
H3A C3 H3B 108.0 . .
N3 C4 H4A 109.5 . .
N3 C4 H4B 109.5 . .
H4A C4 H4B 109.5 . .
N3 C4 H4C 109.5 . .
H4A C4 H4C 109.5 . .
H4B C4 H4C 109.5 . .
N3 C5 H5A 109.5 . .
N3 C5 H5B 109.5 . .
H5A C5 H5B 109.5 . .
N3 C5 H5C 109.5 . .
H5A C5 H5C 109.5 . .
H5B C5 H5C 109.5 . .

loop_
_geom_bond_atom_site_label_1
_geom_bond_atom_site_label_2
_geom_bond_distance
_geom_bond_site_symmetry_2
Cd1 N1 2.296(7) 2_775
Cd1 N1 2.296(7) 1_455
Cd1 S2 2.711(2) 2_675
Cd1 S2 2.711(2) .
Cd1 S1 2.763(2) 2_675
Cd1 S1 2.763(2) .
S1 C1 1.634(8) .
S2 C2 1.675(10) .
N1 C1 1.153(11) .
N1 Cd1 2.296(7) 1_655
N2 C2 1.124(14) .
N3 C5 1.468(12) .
N3 C3 1.487(9) .
N3 C4 1.512(10) .
C3 C3 1.540(17) 2_566
C3 H3A 0.9700 .
C3 H3B 0.9700 .
C4 H4A 0.9600 .
C4 H4B 0.9600 .
C4 H4C 0.9600 .
C5 H5A 0.9600 .
C5 H5B 0.9600 .
C5 H5C 0.9600 .
